data_4304588
loop_
_publ_author_name
'Chelladurai Ganesamoorthy'
'Maravanji S. Balakrishna'
'Joel T. Mague'
'Heikki M. Tuononen'

_publ_section_title
;
Bi-, Tetra-, and Hexanuclear AuI and Binuclear AgI Complexes and
AgI Coordination Polymers Containing Phenylaminobis(phosphonite),
PhN{P(OC6H4OMe-o)2}2, and Pyridyl Ligands
;
_journal_name_full 'Inorganic Chemistry'
_journal_page_first 2764
_journal_page_last 2776
_journal_paper_doi 10.1021/ic702133f
_journal_volume 47
_journal_year 2008
_chemical_formula_moiety 'C72 H70 Au2 Cl4 F6 N2 O22 P4 S2'
_chemical_formula_sum 'C72 H70 Au2 Cl4 F6 N2 O22 P4 S2'
_chemical_formula_weight 2153.03
_chemical_name_systematic
; 
 Bis(\m~2~-bis(bis(o-methoxyphenyl)phosphino)phenylamine)
digold(I) trifluoromethanesulfonate dichloromethane
 solvate
;
_space_group_IT_number 14
_symmetry_cell_setting monoclinic
_symmetry_space_group_name_Hall '-P 2ybc'
_symmetry_space_group_name_H-M 'P 1 21/c 1'
_atom_sites_solution_hydrogens geom
_atom_sites_solution_primary Patterson
_atom_sites_solution_secondary difmap
_audit_creation_method SHELXL-97
_cell_angle_alpha 90.00
_cell_angle_beta 99.108(2)
_cell_angle_gamma 90.00
_cell_formula_units_Z 2
_cell_length_a 12.638(2)
_cell_length_b 13.592(2)
_cell_length_c 23.045(4)
_cell_measurement_reflns_used 6680
_cell_measurement_temperature 100(2)
_cell_measurement_theta_max 28.20
_cell_measurement_theta_min 2.33
_cell_volume 3908.7(11)
_computing_cell_refinement 'Bruker SMART (Bruker-AXS, 2000)'
_computing_data_collection 'Bruker SMART (Bruker-AXS, 2000)'
_computing_data_reduction 'Bruker SAINT+ (Bruker-AXS, 2004)'
_computing_molecular_graphics 'Bruker SHELXTL (Bruker-AXS, 2000a)'
_computing_publication_material 'Bruker SHELXTL (Bruker-AXS, 2000a)'
_computing_structure_refinement 'SHELXL-97 (Sheldrick, 1997)'
_computing_structure_solution 'SHELXS-97 (Sheldrick, 1997)'
_diffrn_ambient_temperature 100(2)
_diffrn_measured_fraction_theta_full 0.968
_diffrn_measured_fraction_theta_max 0.968
_diffrn_measurement_device_type 'Bruker-AXS Smart APEX CCD area detector'
_diffrn_measurement_method 'phi and omega scans'
_diffrn_radiation_monochromator graphite
_diffrn_radiation_source 'fine-focus sealed tube'
_diffrn_radiation_type MoK\a
_diffrn_radiation_wavelength 0.71073
_diffrn_reflns_av_R_equivalents 0.0329
_diffrn_reflns_av_sigmaI/netI 0.0337
_diffrn_reflns_limit_h_max 16
_diffrn_reflns_limit_h_min -16
_diffrn_reflns_limit_k_max 17
_diffrn_reflns_limit_k_min -17
_diffrn_reflns_limit_l_max 30
_diffrn_reflns_limit_l_min -30
_diffrn_reflns_number 34027
_diffrn_reflns_theta_full 28.24
_diffrn_reflns_theta_max 28.24
_diffrn_reflns_theta_min 1.63
_exptl_absorpt_coefficient_mu 4.111
_exptl_absorpt_correction_T_max 0.6150
_exptl_absorpt_correction_T_min 0.4878
_exptl_absorpt_correction_type multi-scan
_exptl_absorpt_process_details 'SADABS (Sheldrick (2002)'
_exptl_crystal_colour Colorless
_exptl_crystal_density_diffrn 1.829
_exptl_crystal_density_method 'not measured'
_exptl_crystal_description Block
_exptl_crystal_F_000 2128
_exptl_crystal_size_max 0.23
_exptl_crystal_size_mid 0.15
_exptl_crystal_size_min 0.13
_refine_diff_density_max 1.706
_refine_diff_density_min -1.661
_refine_diff_density_rms 0.140
_refine_ls_extinction_method none
_refine_ls_goodness_of_fit_ref 1.041
_refine_ls_hydrogen_treatment constr
_refine_ls_matrix_type full
_refine_ls_number_parameters 518
_refine_ls_number_reflns 9358
_refine_ls_number_restraints 0
_refine_ls_restrained_S_all 1.041
_refine_ls_R_factor_all 0.0404
_refine_ls_R_factor_gt 0.0333
_refine_ls_shift/su_max 0.004
_refine_ls_shift/su_mean 0.000
_refine_ls_structure_factor_coef Fsqd
_refine_ls_weighting_details 'calc w=1/[\s^2^(Fo^2^)+(0.0378P)^2^+12.8753P] where P=(Fo^2^+2Fc^2^)/3'
_refine_ls_weighting_scheme calc
_refine_ls_wR_factor_gt 0.0800
_refine_ls_wR_factor_ref 0.0831
_reflns_number_gt 8216
_reflns_number_total 9358
_reflns_threshold_expression >2\s(I)
_cod_data_source_file ic702133f-file001_2.cif
_cod_data_source_block msb211a
_cod_depositor_comments
;
The following automatic conversions were performed:
'_symmetry_cell_setting' value 'Monoclinic' changed to 'monoclinic'
according to '/home/saulius/struct/CIF-dictionaries/cif_core.dic'
dictionary named 'cif_core.dic' version 2.4.1 from
2010-06-29.

'_exptl_absorpt_correction_type' value 'multiscan' changed to
'multi-scan' according to
'/home/saulius/struct/CIF-dictionaries/cif_core.dic' dictionary named
'cif_core.dic' version 2.4.1 from 2010-06-29.

Automatic conversion script
Id: cif_fix_enum 1527 2010-12-29 10:47:43Z saulius 
;
_cod_original_cell_volume 3909(1)
_cod_database_code 4304588

loop_
_symmetry_equiv_pos_as_xyz
'x, y, z'
'-x, y+1/2, -z+1/2'
'-x, -y, -z'
'x, -y-1/2, z-1/2'

loop_
_atom_site_label
_atom_site_type_symbol
_atom_site_fract_x
_atom_site_fract_y
_atom_site_fract_z
_atom_site_U_iso_or_equiv
_atom_site_adp_type
_atom_site_occupancy
_atom_site_symmetry_multiplicity
_atom_site_calc_flag
_atom_site_refinement_flags
_atom_site_disorder_assembly
_atom_site_disorder_group
Au Au 0.429944(11) 0.936046(10) 0.527329(6) 0.01311(5) Uani 1 1 d . . .
P1 P 0.33911(8) 1.06899(7) 0.55584(4) 0.01260(18) Uani 1 1 d . . .
P2 P 0.53095(8) 0.80055(7) 0.50954(4) 0.01338(19) Uani 1 1 d . . .
O1 O 0.3569(2) 1.0883(2) 0.62498(12) 0.0169(6) Uani 1 1 d . . .
O2 O 0.1912(3) 1.1819(2) 0.66096(14) 0.0281(7) Uani 1 1 d . . .
O3 O 0.2122(2) 1.06436(19) 0.54056(12) 0.0156(5) Uani 1 1 d . . .
O4 O 0.1841(2) 1.0690(2) 0.42416(13) 0.0215(6) Uani 1 1 d . . .
O5 O 0.4772(2) 0.70223(19) 0.48241(12) 0.0149(5) Uani 1 1 d . . .
O6 O 0.4014(2) 0.8278(2) 0.39612(13) 0.0223(6) Uani 1 1 d . . .
O7 O 0.6026(2) 0.7599(2) 0.56747(12) 0.0162(5) Uani 1 1 d . . .
O8 O 0.4025(2) 0.7386(2) 0.59313(13) 0.0197(6) Uani 1 1 d . . .
N N 0.3720(2) 1.1775(2) 0.53067(14) 0.0140(6) Uani 1 1 d . . .
C1 C 0.2934(4) 1.0349(3) 0.65961(18) 0.0221(9) Uani 1 1 d . . .
C2 C 0.3166(4) 0.9404(3) 0.6759(2) 0.0274(10) Uani 1 1 d . . .
H2 H 0.3774 0.9087 0.6648 0.033 Uiso 1 1 calc R . .
C3 C 0.2493(4) 0.8892(4) 0.7094(2) 0.0308(10) Uani 1 1 d . . .
H3 H 0.2639 0.8229 0.7210 0.037 Uiso 1 1 calc R . .
C4 C 0.1625(4) 0.9380(3) 0.7248(2) 0.0288(10) Uani 1 1 d . . .
H4 H 0.1158 0.9036 0.7462 0.035 Uiso 1 1 calc R . .
C5 C 0.1411(4) 1.0341(4) 0.7104(2) 0.0290(10) Uani 1 1 d . . .
H5 H 0.0821 1.0664 0.7230 0.035 Uiso 1 1 calc R . .
C6 C 0.2059(4) 1.0846(3) 0.67723(19) 0.0240(9) Uani 1 1 d . . .
C7 C 0.1197(4) 1.2404(3) 0.6916(2) 0.0279(10) Uani 1 1 d . . .
H7A H 0.0464 1.2152 0.6819 0.042 Uiso 1 1 calc R . .
H7B H 0.1216 1.3093 0.6793 0.042 Uiso 1 1 calc R . .
H7C H 0.1433 1.2358 0.7341 0.042 Uiso 1 1 calc R . .
C8 C 0.1563(3) 0.9871(3) 0.50952(17) 0.0143(7) Uani 1 1 d . . .
C9 C 0.1127(3) 0.9144(3) 0.53996(18) 0.0178(8) Uani 1 1 d . . .
H9 H 0.1252 0.9137 0.5817 0.021 Uiso 1 1 calc R . .
C10 C 0.0504(3) 0.8423(3) 0.50885(19) 0.0208(8) Uani 1 1 d . . .
H10 H 0.0207 0.7910 0.5292 0.025 Uiso 1 1 calc R . .
C11 C 0.0314(3) 0.8451(3) 0.4484(2) 0.0220(9) Uani 1 1 d . . .
H11 H -0.0118 0.7955 0.4275 0.026 Uiso 1 1 calc R . .
C12 C 0.0742(3) 0.9191(3) 0.41719(18) 0.0196(8) Uani 1 1 d . . .
H12 H 0.0604 0.9199 0.3755 0.024 Uiso 1 1 calc R . .
C13 C 0.1374(3) 0.9918(3) 0.44808(17) 0.0172(8) Uani 1 1 d . . .
C14 C 0.1422(4) 1.0928(3) 0.36400(19) 0.0273(10) Uani 1 1 d . . .
H14A H 0.1579 1.0389 0.3384 0.041 Uiso 1 1 calc R . .
H14B H 0.1757 1.1535 0.3528 0.041 Uiso 1 1 calc R . .
H14C H 0.0644 1.1021 0.3598 0.041 Uiso 1 1 calc R . .
C15 C 0.3737(3) 0.6892(3) 0.45131(17) 0.0176(8) Uani 1 1 d . . .
C16 C 0.3160(3) 0.6092(3) 0.4652(2) 0.0238(9) Uani 1 1 d . . .
H16 H 0.3447 0.5665 0.4963 0.029 Uiso 1 1 calc R . .
C17 C 0.2154(4) 0.5917(3) 0.4331(2) 0.0290(10) Uani 1 1 d . . .
H17 H 0.1742 0.5373 0.4427 0.035 Uiso 1 1 calc R . .
C18 C 0.1750(4) 0.6532(3) 0.3873(2) 0.0288(10) Uani 1 1 d . . .
H18 H 0.1063 0.6405 0.3652 0.035 Uiso 1 1 calc R . .
C19 C 0.2339(3) 0.7335(3) 0.37298(19) 0.0246(9) Uani 1 1 d . . .
H19 H 0.2057 0.7754 0.3413 0.029 Uiso 1 1 calc R . .
C20 C 0.3341(3) 0.7522(3) 0.40529(18) 0.0191(8) Uani 1 1 d . . .
C21 C 0.3589(4) 0.9031(4) 0.3559(2) 0.0362(12) Uani 1 1 d . . .
H21A H 0.3350 0.8741 0.3171 0.054 Uiso 1 1 calc R . .
H21B H 0.4146 0.9523 0.3530 0.054 Uiso 1 1 calc R . .
H21C H 0.2981 0.9347 0.3700 0.054 Uiso 1 1 calc R . .
C22 C 0.5784(3) 0.6808(3) 0.60204(16) 0.0165(7) Uani 1 1 d . . .
C23 C 0.6601(4) 0.6169(3) 0.6227(2) 0.0247(9) Uani 1 1 d . . .
H23 H 0.7293 0.6250 0.6121 0.030 Uiso 1 1 calc R . .
C24 C 0.6394(4) 0.5400(4) 0.6594(2) 0.0334(11) Uani 1 1 d . . .
H24 H 0.6946 0.4947 0.6739 0.040 Uiso 1 1 calc R . .
C25 C 0.5399(4) 0.5296(4) 0.6746(2) 0.0356(11) Uani 1 1 d . . .
H25 H 0.5268 0.4770 0.6997 0.043 Uiso 1 1 calc R . .
C26 C 0.4577(4) 0.5941(3) 0.6542(2) 0.0255(9) Uani 1 1 d . . .
H26 H 0.3891 0.5862 0.6655 0.031 Uiso 1 1 calc R . .
C27 C 0.4763(3) 0.6707(3) 0.61697(17) 0.0175(8) Uani 1 1 d . . .
C28 C 0.2927(3) 0.7168(3) 0.5967(2) 0.0260(9) Uani 1 1 d . . .
H28A H 0.2756 0.6502 0.5819 0.039 Uiso 1 1 calc R . .
H28B H 0.2461 0.7642 0.5729 0.039 Uiso 1 1 calc R . .
H28C H 0.2814 0.7211 0.6377 0.039 Uiso 1 1 calc R . .
C29 C 0.3079(3) 1.2625(3) 0.54430(17) 0.0155(7) Uani 1 1 d . . .
C30 C 0.3439(3) 1.3174(3) 0.59400(18) 0.0198(8) Uani 1 1 d . . .
H30 H 0.4103 1.3025 0.6179 0.024 Uiso 1 1 calc R . .
C31 C 0.2812(4) 1.3948(3) 0.6081(2) 0.0246(9) Uani 1 1 d . . .
H31 H 0.3042 1.4328 0.6424 0.030 Uiso 1 1 calc R . .
C32 C 0.1855(4) 1.4169(3) 0.5728(2) 0.0263(10) Uani 1 1 d . . .
H32 H 0.1429 1.4700 0.5828 0.032 Uiso 1 1 calc R . .
C33 C 0.1515(3) 1.3615(3) 0.52259(19) 0.0220(9) Uani 1 1 d . . .
H33 H 0.0861 1.3775 0.4981 0.026 Uiso 1 1 calc R . .
C34 C 0.2122(3) 1.2832(3) 0.50798(18) 0.0177(8) Uani 1 1 d . . .
H34 H 0.1889 1.2446 0.4740 0.021 Uiso 1 1 calc R . .
S1 S 0.11026(8) 0.92977(7) 0.21398(4) 0.0190(2) Uani 1 1 d . . .
O9 O 0.0593(3) 1.0242(2) 0.20656(15) 0.0312(7) Uani 1 1 d . . .
O10 O 0.2147(3) 0.9242(2) 0.19756(15) 0.0307(7) Uani 1 1 d . . .
O11 O 0.1000(3) 0.8797(3) 0.26761(13) 0.0296(7) Uani 1 1 d . . .
C35 C 0.0284(4) 0.8540(3) 0.15841(19) 0.0252(9) Uani 1 1 d . . .
F1 F 0.0293(3) 0.8893(3) 0.10467(12) 0.0532(10) Uani 1 1 d . . .
F2 F 0.0644(2) 0.7622(2) 0.15875(15) 0.0440(8) Uani 1 1 d . . .
F3 F -0.0731(2) 0.8502(2) 0.16673(13) 0.0368(7) Uani 1 1 d . . .
Cl1 Cl 0.37062(14) 0.12968(12) 0.28306(8) 0.0564(4) Uani 1 1 d . . .
Cl2 Cl 0.52654(12) 0.24142(12) 0.23028(6) 0.0470(3) Uani 1 1 d . . .
C36 C 0.3949(4) 0.2395(4) 0.2472(2) 0.0380(12) Uani 1 1 d . . .
H36A H 0.3849 0.2962 0.2728 0.046 Uiso 1 1 calc R . .
H36B H 0.3427 0.2459 0.2105 0.046 Uiso 1 1 calc R . .

loop_
_atom_site_aniso_label
_atom_site_aniso_U_11
_atom_site_aniso_U_22
_atom_site_aniso_U_33
_atom_site_aniso_U_23
_atom_site_aniso_U_13
_atom_site_aniso_U_12
Au 0.01282(8) 0.01291(8) 0.01494(8) 0.00062(5) 0.00626(5) 0.00028(5)
P1 0.0130(4) 0.0133(4) 0.0122(4) -0.0007(4) 0.0040(3) -0.0004(3)
P2 0.0134(4) 0.0129(4) 0.0147(4) 0.0007(4) 0.0050(4) 0.0001(4)
O1 0.0184(14) 0.0196(14) 0.0135(13) -0.0009(11) 0.0048(11) -0.0034(11)
O2 0.0316(17) 0.0262(16) 0.0295(17) -0.0009(13) 0.0137(14) 0.0005(13)
O3 0.0136(13) 0.0157(13) 0.0180(13) -0.0032(11) 0.0043(10) -0.0004(10)
O4 0.0267(16) 0.0233(15) 0.0154(14) 0.0008(11) 0.0062(12) -0.0045(12)
O5 0.0141(13) 0.0135(13) 0.0178(13) -0.0002(10) 0.0046(10) 0.0000(10)
O6 0.0203(15) 0.0214(15) 0.0250(15) 0.0071(12) 0.0033(12) 0.0020(12)
O7 0.0144(13) 0.0182(13) 0.0161(13) 0.0036(11) 0.0032(10) -0.0009(10)
O8 0.0159(14) 0.0177(14) 0.0270(15) 0.0062(12) 0.0082(12) 0.0029(11)
N 0.0132(15) 0.0125(15) 0.0177(15) 0.0015(12) 0.0071(12) 0.0005(12)
C1 0.025(2) 0.026(2) 0.0154(19) 0.0001(16) 0.0034(16) -0.0090(17)
C2 0.033(2) 0.028(2) 0.022(2) -0.0016(18) 0.0068(18) -0.0001(19)
C3 0.036(3) 0.024(2) 0.032(3) 0.0009(19) 0.005(2) -0.0023(19)
C4 0.034(3) 0.032(2) 0.020(2) -0.0030(18) 0.0052(18) -0.005(2)
C5 0.029(2) 0.038(3) 0.022(2) -0.0019(19) 0.0114(19) -0.005(2)
C6 0.024(2) 0.030(2) 0.017(2) -0.0019(17) 0.0029(17) -0.0073(18)
C7 0.030(2) 0.027(2) 0.029(2) -0.0015(19) 0.0109(19) -0.0008(19)
C8 0.0102(17) 0.0146(18) 0.0190(18) -0.0053(15) 0.0047(14) 0.0003(13)
C9 0.0136(18) 0.0187(19) 0.021(2) 0.0008(15) 0.0026(15) 0.0009(15)
C10 0.0158(19) 0.0175(19) 0.030(2) 0.0005(17) 0.0072(16) -0.0002(15)
C11 0.017(2) 0.018(2) 0.032(2) -0.0048(17) 0.0050(17) -0.0024(15)
C12 0.019(2) 0.021(2) 0.0182(19) -0.0049(16) 0.0012(15) 0.0027(16)
C13 0.0147(19) 0.0174(19) 0.0204(19) -0.0007(15) 0.0058(16) 0.0019(15)
C14 0.035(3) 0.026(2) 0.021(2) 0.0054(18) 0.0046(19) 0.0031(19)
C15 0.0160(18) 0.0181(19) 0.0191(19) -0.0051(16) 0.0039(15) -0.0003(15)
C16 0.024(2) 0.019(2) 0.029(2) 0.0019(17) 0.0063(18) -0.0008(17)
C17 0.022(2) 0.025(2) 0.039(3) -0.006(2) 0.0034(19) -0.0083(18)
C18 0.020(2) 0.029(2) 0.036(3) -0.010(2) -0.0007(19) -0.0001(18)
C19 0.022(2) 0.028(2) 0.024(2) -0.0036(18) 0.0026(17) 0.0070(17)
C20 0.021(2) 0.020(2) 0.0182(19) -0.0022(16) 0.0071(16) 0.0029(15)
C21 0.031(3) 0.036(3) 0.041(3) 0.016(2) 0.006(2) 0.010(2)
C22 0.0188(19) 0.0165(18) 0.0142(17) 0.0027(15) 0.0027(14) -0.0008(15)
C23 0.020(2) 0.026(2) 0.028(2) 0.0061(18) 0.0034(17) 0.0034(17)
C24 0.027(2) 0.028(2) 0.042(3) 0.012(2) -0.004(2) 0.0035(19)
C25 0.036(3) 0.028(2) 0.041(3) 0.017(2) 0.002(2) -0.004(2)
C26 0.025(2) 0.024(2) 0.027(2) 0.0093(18) 0.0053(18) -0.0055(17)
C27 0.0185(19) 0.0169(19) 0.0173(18) 0.0017(15) 0.0031(15) -0.0007(15)
C28 0.018(2) 0.024(2) 0.039(3) 0.0039(19) 0.0129(19) 0.0024(16)
C29 0.0161(18) 0.0150(18) 0.0171(18) -0.0016(15) 0.0078(15) -0.0003(14)
C30 0.021(2) 0.0187(19) 0.0197(19) -0.0016(16) 0.0044(16) -0.0010(16)
C31 0.029(2) 0.021(2) 0.025(2) -0.0089(18) 0.0096(18) -0.0043(17)
C32 0.028(2) 0.016(2) 0.038(3) -0.0034(18) 0.016(2) 0.0032(17)
C33 0.022(2) 0.018(2) 0.027(2) 0.0025(17) 0.0067(17) 0.0026(16)
C34 0.0189(19) 0.0168(19) 0.0186(19) -0.0007(15) 0.0063(15) -0.0024(15)
S1 0.0203(5) 0.0210(5) 0.0165(5) -0.0018(4) 0.0052(4) -0.0004(4)
O9 0.0329(18) 0.0227(16) 0.0380(19) -0.0017(14) 0.0060(15) 0.0028(14)
O10 0.0260(17) 0.0359(19) 0.0323(18) -0.0085(14) 0.0117(14) -0.0040(14)
O11 0.0295(17) 0.0408(19) 0.0187(15) 0.0077(14) 0.0046(13) 0.0010(14)
C35 0.027(2) 0.026(2) 0.023(2) 0.0003(18) 0.0067(18) -0.0075(18)
F1 0.075(2) 0.068(2) 0.0157(14) 0.0007(14) 0.0025(14) -0.0383(19)
F2 0.0418(18) 0.0264(15) 0.064(2) -0.0178(14) 0.0074(15) -0.0032(13)
F3 0.0213(14) 0.0488(18) 0.0396(16) -0.0058(14) 0.0024(12) -0.0058(12)
Cl1 0.0607(10) 0.0458(8) 0.0673(10) 0.0130(7) 0.0241(8) -0.0048(7)
Cl2 0.0436(8) 0.0590(9) 0.0384(7) 0.0035(6) 0.0062(6) -0.0098(6)
C36 0.039(3) 0.041(3) 0.033(3) 0.006(2) 0.005(2) -0.002(2)

loop_
_atom_type_symbol
_atom_type_description
_atom_type_scat_dispersion_real
_atom_type_scat_dispersion_imag
_atom_type_scat_source
C C 0.0033 0.0016 'International Tables Vol C Tables 4.2.6.8 and 6.1.1.4'
H H 0.0000 0.0000 'International Tables Vol C Tables 4.2.6.8 and 6.1.1.4'
N N 0.0061 0.0033 'International Tables Vol C Tables 4.2.6.8 and 6.1.1.4'
O O 0.0106 0.0060 'International Tables Vol C Tables 4.2.6.8 and 6.1.1.4'
P P 0.1023 0.0942 'International Tables Vol C Tables 4.2.6.8 and 6.1.1.4'
F F 0.0171 0.0103 'International Tables Vol C Tables 4.2.6.8 and 6.1.1.4'
S S 0.1246 0.1234 'International Tables Vol C Tables 4.2.6.8 and 6.1.1.4'
Cl Cl 0.1484 0.1585 'International Tables Vol C Tables 4.2.6.8 and 6.1.1.4'
Au Au -2.0133 8.8022 'International Tables Vol C Tables 4.2.6.8 and 6.1.1.4'

loop_
_geom_angle_atom_site_label_1
_geom_angle_atom_site_label_2
_geom_angle_atom_site_label_3
_geom_angle
_geom_angle_site_symmetry_1
_geom_angle_site_symmetry_3
_geom_angle_publ_flag
P1 Au P2 173.50(3) . . ?
P1 Au Au 91.13(3) . 3_676 ?
P2 Au Au 90.47(3) . 3_676 ?
O3 P1 O1 101.87(15) . . ?
O3 P1 N 104.90(15) . . ?
O1 P1 N 101.50(16) . . ?
O3 P1 Au 116.06(11) . . ?
O1 P1 Au 114.73(11) . . ?
N P1 Au 115.82(12) . . ?
O5 P2 O7 100.94(15) . . ?
O5 P2 N 103.76(15) . 3_676 ?
O7 P2 N 99.02(15) . 3_676 ?
O5 P2 Au 121.86(11) . . ?
O7 P2 Au 112.64(11) . . ?
N P2 Au 115.38(12) 3_676 . ?
C1 O1 P1 118.4(2) . . ?
C6 O2 C7 117.1(3) . . ?
C8 O3 P1 123.7(2) . . ?
C13 O4 C14 116.4(3) . . ?
C15 O5 P2 128.1(2) . . ?
C20 O6 C21 117.3(3) . . ?
C22 O7 P2 126.8(2) . . ?
C27 O8 C28 116.3(3) . . ?
C29 N P1 116.5(2) . . ?
C29 N P2 117.0(2) . 3_676 ?
P1 N P2 126.58(19) . 3_676 ?
C2 C1 C6 121.3(4) . . ?
C2 C1 O1 121.6(4) . . ?
C6 C1 O1 117.2(4) . . ?
C1 C2 C3 119.5(4) . . ?
C1 C2 H2 120.2 . . ?
C3 C2 H2 120.2 . . ?
C4 C3 C2 118.4(4) . . ?
C4 C3 H3 120.8 . . ?
C2 C3 H3 120.8 . . ?
C5 C4 C3 122.2(5) . . ?
C5 C4 H4 118.9 . . ?
C3 C4 H4 118.9 . . ?
C4 C5 C6 119.8(5) . . ?
C4 C5 H5 120.1 . . ?
C6 C5 H5 120.1 . . ?
O2 C6 C5 123.9(4) . . ?
O2 C6 C1 117.4(4) . . ?
C5 C6 C1 118.7(4) . . ?
O2 C7 H7A 109.5 . . ?
O2 C7 H7B 109.5 . . ?
H7A C7 H7B 109.5 . . ?
O2 C7 H7C 109.5 . . ?
H7A C7 H7C 109.5 . . ?
H7B C7 H7C 109.5 . . ?
C9 C8 O3 119.3(3) . . ?
C9 C8 C13 122.0(4) . . ?
O3 C8 C13 118.4(3) . . ?
C8 C9 C10 119.0(4) . . ?
C8 C9 H9 120.5 . . ?
C10 C9 H9 120.5 . . ?
C11 C10 C9 119.9(4) . . ?
C11 C10 H10 120.1 . . ?
C9 C10 H10 120.1 . . ?
C10 C11 C12 121.5(4) . . ?
C10 C11 H11 119.2 . . ?
C12 C11 H11 119.2 . . ?
C13 C12 C11 119.0(4) . . ?
C13 C12 H12 120.5 . . ?
C11 C12 H12 120.5 . . ?
O4 C13 C12 126.1(4) . . ?
O4 C13 C8 115.4(3) . . ?
C12 C13 C8 118.5(4) . . ?
O4 C14 H14A 109.5 . . ?
O4 C14 H14B 109.5 . . ?
H14A C14 H14B 109.5 . . ?
O4 C14 H14C 109.5 . . ?
H14A C14 H14C 109.5 . . ?
H14B C14 H14C 109.5 . . ?
C16 C15 C20 121.5(4) . . ?
C16 C15 O5 117.9(4) . . ?
C20 C15 O5 120.4(4) . . ?
C15 C16 C17 119.2(4) . . ?
C15 C16 H16 120.4 . . ?
C17 C16 H16 120.4 . . ?
C18 C17 C16 120.0(4) . . ?
C18 C17 H17 120.0 . . ?
C16 C17 H17 120.0 . . ?
C17 C18 C19 120.7(4) . . ?
C17 C18 H18 119.7 . . ?
C19 C18 H18 119.7 . . ?
C20 C19 C18 119.6(4) . . ?
C20 C19 H19 120.2 . . ?
C18 C19 H19 120.2 . . ?
O6 C20 C19 126.2(4) . . ?
O6 C20 C15 114.9(4) . . ?
C19 C20 C15 118.9(4) . . ?
O6 C21 H21A 109.5 . . ?
O6 C21 H21B 109.5 . . ?
H21A C21 H21B 109.5 . . ?
O6 C21 H21C 109.5 . . ?
H21A C21 H21C 109.5 . . ?
H21B C21 H21C 109.5 . . ?
C23 C22 C27 121.8(4) . . ?
C23 C22 O7 117.5(4) . . ?
C27 C22 O7 120.7(3) . . ?
C22 C23 C24 118.6(4) . . ?
C22 C23 H23 120.7 . . ?
C24 C23 H23 120.7 . . ?
C25 C24 C23 120.1(4) . . ?
C25 C24 H24 119.9 . . ?
C23 C24 H24 119.9 . . ?
C24 C25 C26 121.4(4) . . ?
C24 C25 H25 119.3 . . ?
C26 C25 H25 119.3 . . ?
C25 C26 C27 119.5(4) . . ?
C25 C26 H26 120.3 . . ?
C27 C26 H26 120.3 . . ?
O8 C27 C26 125.7(4) . . ?
O8 C27 C22 115.8(3) . . ?
C26 C27 C22 118.6(4) . . ?
O8 C28 H28A 109.5 . . ?
O8 C28 H28B 109.5 . . ?
H28A C28 H28B 109.5 . . ?
O8 C28 H28C 109.5 . . ?
H28A C28 H28C 109.5 . . ?
H28B C28 H28C 109.5 . . ?
C30 C29 C34 122.2(4) . . ?
C30 C29 N 118.7(3) . . ?
C34 C29 N 119.1(3) . . ?
C29 C30 C31 118.6(4) . . ?
C29 C30 H30 120.7 . . ?
C31 C30 H30 120.7 . . ?
C32 C31 C30 120.5(4) . . ?
C32 C31 H31 119.8 . . ?
C30 C31 H31 119.8 . . ?
C31 C32 C33 120.0(4) . . ?
C31 C32 H32 120.0 . . ?
C33 C32 H32 120.0 . . ?
C34 C33 C32 120.6(4) . . ?
C34 C33 H33 119.7 . . ?
C32 C33 H33 119.7 . . ?
C33 C34 C29 118.2(4) . . ?
C33 C34 H34 120.9 . . ?
C29 C34 H34 120.9 . . ?
O10 S1 O9 115.6(2) . . ?
O10 S1 O11 114.6(2) . . ?
O9 S1 O11 115.3(2) . . ?
O10 S1 C35 103.2(2) . . ?
O9 S1 C35 103.1(2) . . ?
O11 S1 C35 102.6(2) . . ?
F2 C35 F3 107.6(4) . . ?
F2 C35 F1 106.9(4) . . ?
F3 C35 F1 107.4(4) . . ?
F2 C35 S1 111.7(3) . . ?
F3 C35 S1 111.9(3) . . ?
F1 C35 S1 111.2(3) . . ?
Cl1 C36 Cl2 110.9(3) . . ?
Cl1 C36 H36A 109.5 . . ?
Cl2 C36 H36A 109.5 . . ?
Cl1 C36 H36B 109.5 . . ?
Cl2 C36 H36B 109.5 . . ?
H36A C36 H36B 108.0 . . ?

loop_
_geom_bond_atom_site_label_1
_geom_bond_atom_site_label_2
_geom_bond_distance
_geom_bond_site_symmetry_2
_geom_bond_publ_flag
Au P1 2.2921(10) . ?
Au P2 2.3141(10) . ?
Au Au 2.9071(4) 3_676 ?
P1 O3 1.588(3) . ?
P1 O1 1.595(3) . ?
P1 N 1.661(3) . ?
P2 O5 1.582(3) . ?
P2 O7 1.589(3) . ?
P2 N 1.677(3) 3_676 ?
O1 C1 1.418(5) . ?
O2 C6 1.380(5) . ?
O2 C7 1.466(5) . ?
O3 C8 1.398(4) . ?
O4 C13 1.363(5) . ?
O4 C14 1.440(5) . ?
O5 C15 1.400(5) . ?
O6 C20 1.371(5) . ?
O6 C21 1.428(5) . ?
O7 C22 1.400(4) . ?
O8 C27 1.364(5) . ?
O8 C28 1.434(5) . ?
N C29 1.473(5) . ?
N P2 1.677(3) 3_676 ?
C1 C2 1.357(6) . ?
C1 C6 1.409(6) . ?
C2 C3 1.418(7) . ?
C2 H2 0.9500 . ?
C3 C4 1.376(7) . ?
C3 H3 0.9500 . ?
C4 C5 1.364(7) . ?
C4 H4 0.9500 . ?
C5 C6 1.386(6) . ?
C5 H5 0.9500 . ?
C7 H7A 0.9800 . ?
C7 H7B 0.9800 . ?
C7 H7C 0.9800 . ?
C8 C9 1.377(5) . ?
C8 C13 1.399(5) . ?
C9 C10 1.384(6) . ?
C9 H9 0.9500 . ?
C10 C11 1.376(6) . ?
C10 H10 0.9500 . ?
C11 C12 1.394(6) . ?
C11 H11 0.9500 . ?
C12 C13 1.393(6) . ?
C12 H12 0.9500 . ?
C14 H14A 0.9800 . ?
C14 H14B 0.9800 . ?
C14 H14C 0.9800 . ?
C15 C16 1.375(6) . ?
C15 C20 1.393(6) . ?
C16 C17 1.386(6) . ?
C16 H16 0.9500 . ?
C17 C18 1.380(7) . ?
C17 H17 0.9500 . ?
C18 C19 1.390(6) . ?
C18 H18 0.9500 . ?
C19 C20 1.387(6) . ?
C19 H19 0.9500 . ?
C21 H21A 0.9800 . ?
C21 H21B 0.9800 . ?
C21 H21C 0.9800 . ?
C22 C23 1.376(6) . ?
C22 C27 1.394(5) . ?
C23 C24 1.397(6) . ?
C23 H23 0.9500 . ?
C24 C25 1.365(7) . ?
C24 H24 0.9500 . ?
C25 C26 1.384(7) . ?
C25 H25 0.9500 . ?
C26 C27 1.393(6) . ?
C26 H26 0.9500 . ?
C28 H28A 0.9800 . ?
C28 H28B 0.9800 . ?
C28 H28C 0.9800 . ?
C29 C30 1.383(5) . ?
C29 C34 1.386(6) . ?
C30 C31 1.387(6) . ?
C30 H30 0.9500 . ?
C31 C32 1.379(7) . ?
C31 H31 0.9500 . ?
C32 C33 1.390(6) . ?
C32 H32 0.9500 . ?
C33 C34 1.384(5) . ?
C33 H33 0.9500 . ?
C34 H34 0.9500 . ?
S1 O10 1.432(3) . ?
S1 O9 1.434(3) . ?
S1 O11 1.435(3) . ?
S1 C35 1.831(5) . ?
C35 F2 1.327(5) . ?
C35 F3 1.328(5) . ?
C35 F1 1.330(5) . ?
Cl1 C36 1.757(5) . ?
Cl2 C36 1.768(6) . ?
C36 H36A 0.9900 . ?
C36 H36B 0.9900 . ?
